data_4336120
loop_
_publ_author_name
'Fan Cao'
'Suna Wang'
'Dacheng Li'
'Suyuan Zeng'
'Meiju Niu'
'You Song'
'Jianmin Dou'

_publ_section_title
;
 Family of Mixed 3d-4f Dimeric 14-Metallacrown-5 Compounds: Syntheses,
 Structures, and Magnetic Properties
;
_journal_name_full 'Inorganic Chemistry'
_journal_page_first 10747
_journal_page_last 10755
_journal_paper_doi 10.1021/ic3025952
_journal_volume 52
_journal_year 2013
_chemical_formula_sum 'C43 H62 Cl4 Dy2 Mn4 N4 O31'
_chemical_formula_weight 1817.52
_chemical_name_systematic
; 
 ? 
;
_space_group_IT_number 2
_symmetry_cell_setting triclinic
_symmetry_space_group_name_Hall '-P 1'
_symmetry_space_group_name_H-M 'P -1'
_atom_sites_solution_hydrogens geom
_atom_sites_solution_primary direct
_atom_sites_solution_secondary difmap
_audit_creation_method SHELXL-97
_cell_angle_alpha 80.4780(10)
_cell_angle_beta 80.0880(10)
_cell_angle_gamma 83.603(2)
_cell_formula_units_Z 2
_cell_length_a 12.9550(11)
_cell_length_b 12.9788(12)
_cell_length_c 20.3847(16)
_cell_measurement_reflns_used 7395
_cell_measurement_temperature 298(2)
_cell_measurement_theta_max 28.2255
_cell_measurement_theta_min 2.3965
_cell_volume 3317.7(5)
_computing_structure_refinement 'SHELXL-97 (Sheldrick, 1997)'
_computing_structure_solution 'SHELXS-97 (Sheldrick, 1990)'
_diffrn_ambient_temperature 298(2)
_diffrn_measured_fraction_theta_full 0.975
_diffrn_measured_fraction_theta_max 0.975
_diffrn_radiation_monochromator graphite
_diffrn_radiation_source 'fine-focus sealed tube'
_diffrn_radiation_type MoK\a
_diffrn_radiation_wavelength 0.71073
_diffrn_reflns_av_R_equivalents 0.0259
_diffrn_reflns_av_sigmaI/netI 0.0649
_diffrn_reflns_limit_h_max 15
_diffrn_reflns_limit_h_min -15
_diffrn_reflns_limit_k_max 15
_diffrn_reflns_limit_k_min -7
_diffrn_reflns_limit_l_max 24
_diffrn_reflns_limit_l_min -23
_diffrn_reflns_number 16482
_diffrn_reflns_theta_full 25.02
_diffrn_reflns_theta_max 25.02
_diffrn_reflns_theta_min 2.40
_exptl_absorpt_coefficient_mu 3.208
_exptl_absorpt_correction_T_max 0.4174
_exptl_absorpt_correction_T_min 0.3914
_exptl_absorpt_correction_type multi-scan
_exptl_absorpt_process_details sadabs
_exptl_crystal_colour black
_exptl_crystal_density_diffrn 1.819
_exptl_crystal_description block
_exptl_crystal_F_000 1792
_exptl_crystal_size_max 0.36
_exptl_crystal_size_mid 0.35
_exptl_crystal_size_min 0.33
_refine_diff_density_max 2.045
_refine_diff_density_min -2.486
_refine_diff_density_rms 0.177
_refine_ls_extinction_method none
_refine_ls_goodness_of_fit_ref 1.144
_refine_ls_hydrogen_treatment constr
_refine_ls_matrix_type full
_refine_ls_number_parameters 793
_refine_ls_number_reflns 11425
_refine_ls_number_restraints 0
_refine_ls_restrained_S_all 1.144
_refine_ls_R_factor_all 0.0893
_refine_ls_R_factor_gt 0.0546
_refine_ls_shift/su_max 0.001
_refine_ls_shift/su_mean 0.000
_refine_ls_structure_factor_coef Fsqd
_refine_ls_weighting_details 'calc w=1/[\s^2^(Fo^2^)+(0.0958P)^2^+0.0000P] where P=(Fo^2^+2Fc^2^)/3'
_refine_ls_weighting_scheme calc
_refine_ls_wR_factor_gt 0.1595
_refine_ls_wR_factor_ref 0.1777
_reflns_number_gt 7849
_reflns_number_total 11425
_reflns_threshold_expression >2sigma(I)
_cod_data_source_file ic3025952_si_005.cif
_cod_data_source_block 110712d
_cod_depositor_comments
;

2021-08-30
Z value and formula fixed to values more according to usual
chemical conventions.                 miguel
;
_cod_original_formula_sum 'C86 H124 Cl8 Dy4 Mn8 N8 O62'
_cod_original_formula_weight 3635.05
_cod_original_formula_units_Z 1
_cod_original_sg_symbol_H-M 'P -1 '
_cod_database_code 4336120

loop_
_symmetry_equiv_pos_as_xyz
'x, y, z'
'-x, -y, -z'

loop_
_atom_site_label
_atom_site_type_symbol
_atom_site_fract_x
_atom_site_fract_y
_atom_site_fract_z
_atom_site_U_iso_or_equiv
_atom_site_adp_type
_atom_site_occupancy
_atom_site_symmetry_multiplicity
_atom_site_calc_flag
_atom_site_refinement_flags
Dy1 Dy 0.52108(3) 0.20624(3) 0.796600(19) 0.02923(15) Uani 1 1 d .
Dy2 Dy 0.58465(4) 0.38528(4) 0.62551(2) 0.04046(17) Uani 1 1 d .
Mn4 Mn 0.50523(10) 0.13273(10) 0.98361(6) 0.0280(3) Uani 1 1 d .
Mn1 Mn 0.33687(10) 0.06565(11) 0.93486(6) 0.0286(3) Uani 1 1 d .
Mn2 Mn 0.29944(11) 0.14262(13) 0.70721(7) 0.0373(4) Uani 1 1 d .
Mn3 Mn 0.72862(11) 0.36246(12) 0.84300(7) 0.0344(4) Uani 1 1 d .
Cl1 Cl 0.3639(3) 0.2709(3) 0.34342(14) 0.0687(9) Uani 1 1 d .
Cl2 Cl 1.0273(3) 0.7071(3) 0.58102(16) 0.0764(10) Uani 1 1 d .
Cl3 Cl 0.8070(3) 0.3787(3) 1.17307(15) 0.0754(10) Uani 1 1 d .
Cl4 Cl -0.0850(2) -0.2002(3) 0.86065(17) 0.0708(9) Uani 1 1 d .
N4 N 0.6140(6) 0.2287(6) 0.9424(4) 0.0337(18) Uani 1 1 d .
N1 N 0.2948(6) 0.0800(6) 0.8454(4) 0.0378(19) Uani 1 1 d .
N2 N 0.4081(7) 0.2243(7) 0.6543(4) 0.042(2) Uani 1 1 d .
N3 N 0.7036(6) 0.3882(7) 0.7505(4) 0.042(2) Uani 1 1 d .
O10 O 0.5572(5) 0.1141(5) 1.0665(3) 0.0338(15) Uani 1 1 d .
O11 O 0.7417(5) 0.3370(5) 0.9367(3) 0.0415(17) Uani 1 1 d .
O12 O 0.6238(5) 0.2635(5) 0.8717(3) 0.0367(15) Uani 1 1 d .
O1 O 0.2173(5) -0.0045(5) 0.9734(3) 0.0394(16) Uani 1 1 d .
O2 O 0.2009(5) 0.0559(6) 0.7658(3) 0.0420(17) Uani 1 1 d .
O3 O 0.3534(5) 0.1403(5) 0.7907(3) 0.0369(16) Uani 1 1 d .
O4 O 0.2355(5) 0.1333(6) 0.6329(3) 0.0476(18) Uani 1 1 d .
O5 O 0.5050(6) 0.3032(6) 0.5596(3) 0.0511(19) Uani 1 1 d .
O6 O 0.4768(5) 0.2625(5) 0.6884(3) 0.0425(17) Uani 1 1 d .
O8 O 0.7257(6) 0.4607(6) 0.6404(3) 0.0516(19) Uani 1 1 d .
O7 O 0.8306(6) 0.4554(6) 0.8274(3) 0.0505(19) Uani 1 1 d .
O9 O 0.6241(5) 0.3374(6) 0.7344(3) 0.0452(17) Uani 1 1 d .
O13 O 0.8373(7) 0.2192(6) 0.8221(4) 0.063(2) Uani 1 1 d .
H13 H 0.8072 0.1934 0.7974 0.094 Uiso 1 1 calc R
O14 O 0.5883(6) 0.4860(6) 0.8697(4) 0.061(2) Uani 1 1 d .
H14A H 0.5367 0.4531 0.8729 0.074 Uiso 1 1 calc R
O15 O 0.7121(6) 0.2437(7) 0.6039(4) 0.064(2) Uani 1 1 d .
H15 H 0.7509 0.2779 0.6178 0.096 Uiso 1 1 calc R
O16 O 0.4111(5) -0.0068(6) 0.6900(3) 0.0475(18) Uani 1 1 d .
H16A H 0.4641 0.0103 0.7009 0.071 Uiso 1 1 calc R
O17 O 0.1907(6) 0.2828(6) 0.7323(4) 0.055(2) Uani 1 1 d .
H17A H 0.1898 0.2902 0.7715 0.082 Uiso 1 1 calc R
O18 O 0.4111(6) 0.3645(6) 0.8187(3) 0.055(2) Uani 1 1 d .
H18C H 0.4225 0.4058 0.7817 0.066 Uiso 1 1 d R
H18D H 0.3461 0.3548 0.8271 0.066 Uiso 1 1 d R
O19 O 0.6956(6) 0.1160(6) 0.7722(4) 0.054(2) Uani 1 1 d .
O20 O 0.5662(6) 0.0420(6) 0.7505(3) 0.0488(18) Uani 1 1 d .
O21 O 0.4615(7) 0.5045(7) 0.6937(4) 0.062(2) Uani 1 1 d .
O22 O 0.4550(7) 0.5219(7) 0.5862(4) 0.064(2) Uani 1 1 d .
O23 O 0.3919(5) 0.2641(5) 1.0072(3) 0.0425(16) Uani 1 1 d .
O24 O 0.2624(5) 0.2190(5) 0.9593(3) 0.0433(17) Uani 1 1 d .
O25 O 0.9747(7) 0.4088(8) 0.9275(5) 0.091(3) Uani 1 1 d .
H25C H 0.9220 0.3766 0.9481 0.109 Uiso 1 1 d R
H25D H 0.9602 0.4374 0.8892 0.109 Uiso 1 1 d R
O26 O 0.0360(11) 1.0428(13) 0.6671(8) 0.138(5) Uani 1 1 d .
H26A H 0.0899 1.0735 0.6589 0.166 Uiso 1 1 calc R
O27 O 0.1647(7) 0.3219(7) 0.8565(4) 0.076(3) Uani 1 1 d .
H27C H 0.1983 0.2884 0.8868 0.092 Uiso 1 1 d R
H27D H 0.1068 0.3487 0.8756 0.092 Uiso 1 1 d R
O28 O 0.3949(5) 0.0328(5) 1.0196(3) 0.0316(14) Uani 1 1 d .
O29 O 0.6592(6) 0.4518(7) 0.5151(4) 0.063(2) Uani 1 1 d .
H29 H 0.6154 0.4719 0.4901 0.095 Uiso 1 1 calc R
O30 O 0.8946(12) 0.2067(13) 0.6287(8) 0.153(5) Uani 1 1 d .
H30 H 0.9257 0.1501 0.6408 0.184 Uiso 1 1 calc R
O31 O 0.4624(5) 0.1274(5) 0.9018(3) 0.0317(14) Uani 1 1 d .
C15 C 0.8715(8) 0.5125(9) 0.7698(5) 0.048(3) Uani 1 1 d .
C16 C 0.9532(9) 0.5753(9) 0.7708(5) 0.052(3) Uani 1 1 d .
H16 H 0.9774 0.5750 0.8112 0.063 Uiso 1 1 calc R
C17 C 0.9973(9) 0.6356(9) 0.7152(5) 0.050(3) Uani 1 1 d .
H17 H 1.0496 0.6778 0.7177 0.060 Uiso 1 1 calc R
C18 C 0.9649(9) 0.6346(9) 0.6548(5) 0.052(3) Uani 1 1 d .
C19 C 0.8873(8) 0.5733(9) 0.6507(5) 0.048(3) Uani 1 1 d .
H19 H 0.8674 0.5720 0.6092 0.058 Uiso 1 1 calc R
C20 C 0.8380(8) 0.5128(9) 0.7081(5) 0.044(3) Uani 1 1 d .
C21 C 0.7529(9) 0.4519(9) 0.6992(5) 0.047(3) Uani 1 1 d .
C13 C 0.3585(8) 0.2215(9) 0.5429(5) 0.044(3) Uani 1 1 d .
C12 C 0.3865(8) 0.2515(9) 0.4751(5) 0.045(3) Uani 1 1 d .
H12 H 0.4471 0.2859 0.4592 0.055 Uiso 1 1 calc R
C11 C 0.3260(9) 0.2312(9) 0.4303(5) 0.050(3) Uani 1 1 d .
C10 C 0.2366(9) 0.1789(9) 0.4519(5) 0.052(3) Uani 1 1 d .
H10 H 0.1963 0.1656 0.4211 0.062 Uiso 1 1 calc R
C9 C 0.2078(9) 0.1464(9) 0.5202(5) 0.051(3) Uani 1 1 d .
H9 H 0.1479 0.1106 0.5357 0.062 Uiso 1 1 calc R
C8 C 0.2703(8) 0.1680(9) 0.5668(5) 0.046(3) Uani 1 1 d .
C14 C 0.4265(8) 0.2506(9) 0.5874(5) 0.045(3) Uani 1 1 d .
C1 C 0.1474(7) -0.0454(8) 0.9453(5) 0.038(2) Uani 1 1 d .
C2 C 0.0759(8) -0.1089(8) 0.9890(5) 0.043(3) Uani 1 1 d .
H2A H 0.0772 -0.1202 1.0351 0.052 Uiso 1 1 calc R
C3 C 0.0040(8) -0.1541(8) 0.9630(5) 0.045(3) Uani 1 1 d .
H3A H -0.0442 -0.1954 0.9917 0.054 Uiso 1 1 calc R
C5 C 0.0701(8) -0.0769(8) 0.8513(5) 0.041(2) Uani 1 1 d .
H5 H 0.0677 -0.0665 0.8054 0.049 Uiso 1 1 calc R
C4 C 0.0030(7) -0.1384(8) 0.8935(5) 0.042(2) Uani 1 1 d .
C6 C 0.1457(7) -0.0269(8) 0.8767(5) 0.037(2) Uani 1 1 d .
C7 C 0.2178(7) 0.0376(8) 0.8275(5) 0.037(2) Uani 1 1 d .
C25 C 0.7302(8) 0.3033(8) 1.1411(5) 0.040(2) Uani 1 1 d .
C24 C 0.6699(8) 0.2293(8) 1.1840(5) 0.040(2) Uani 1 1 d .
H24 H 0.6702 0.2198 1.2302 0.048 Uiso 1 1 calc R
C23 C 0.6104(8) 0.1709(8) 1.1576(4) 0.036(2) Uani 1 1 d .
H23 H 0.5685 0.1234 1.1865 0.043 Uiso 1 1 calc R
C22 C 0.6111(7) 0.1807(8) 1.0888(4) 0.035(2) Uani 1 1 d .
C27 C 0.6703(7) 0.2553(7) 1.0458(4) 0.032(2) Uani 1 1 d .
C26 C 0.7325(7) 0.3150(7) 1.0728(4) 0.035(2) Uani 1 1 d .
H26 H 0.7750 0.3622 1.0443 0.042 Uiso 1 1 calc R
C28 C 0.6744(7) 0.2739(8) 0.9723(5) 0.036(2) Uani 1 1 d .
C29 C 0.7561(10) 0.4957(12) 0.4864(6) 0.074(4) Uani 1 1 d .
H29A H 0.8109 0.4614 0.5104 0.111 Uiso 1 1 calc R
H29B H 0.7490 0.5693 0.4893 0.111 Uiso 1 1 calc R
H29C H 0.7734 0.4860 0.4399 0.111 Uiso 1 1 calc R
C30 C 0.3279(8) 0.0427(9) 1.0822(5) 0.048(3) Uani 1 1 d .
H30A H 0.2927 -0.0202 1.0979 0.072 Uiso 1 1 calc R
H30B H 0.2766 0.1014 1.0759 0.072 Uiso 1 1 calc R
H30C H 0.3693 0.0534 1.1149 0.072 Uiso 1 1 calc R
C31 C 0.7399(11) -0.0388(11) 0.7246(7) 0.082(4) Uani 1 1 d .
H31A H 0.7017 -0.0935 0.7166 0.122 Uiso 1 1 calc R
H31B H 0.7852 -0.0668 0.7571 0.122 Uiso 1 1 calc R
H31C H 0.7815 -0.0105 0.6832 0.122 Uiso 1 1 calc R
C32 C 0.6640(9) 0.0464(10) 0.7510(6) 0.052(3) Uani 1 1 d .
C33 C 0.3433(11) 0.6390(11) 0.6505(7) 0.075(4) Uani 1 1 d .
H33A H 0.3712 0.6937 0.6667 0.113 Uiso 1 1 calc R
H33B H 0.2833 0.6154 0.6817 0.113 Uiso 1 1 calc R
H33C H 0.3225 0.6654 0.6074 0.113 Uiso 1 1 calc R
C34 C 0.4243(10) 0.5508(10) 0.6436(6) 0.055(3) Uani 1 1 d .
C35 C 0.2444(11) 0.3849(10) 0.9960(7) 0.074(4) Uani 1 1 d .
H35A H 0.1792 0.3901 0.9788 0.111 Uiso 1 1 calc R
H35B H 0.2862 0.4399 0.9718 0.111 Uiso 1 1 calc R
H35C H 0.2304 0.3916 1.0429 0.111 Uiso 1 1 calc R
C36 C 0.3028(9) 0.2811(9) 0.9872(5) 0.046(3) Uani 1 1 d .
C40 C 0.4333(12) -0.0357(12) 0.6343(7) 0.079(4) Uani 1 1 d .
H40A H 0.3699 -0.0445 0.6182 0.119 Uiso 1 1 calc R
H40B H 0.4759 -0.1012 0.6379 0.119 Uiso 1 1 calc R
H40C H 0.4715 0.0160 0.6033 0.119 Uiso 1 1 calc R
C38 C 0.5728(12) 0.5778(12) 0.8343(7) 0.088(5) Uani 1 1 d .
H38A H 0.6392 0.6052 0.8159 0.132 Uiso 1 1 calc R
H38B H 0.5315 0.6245 0.8625 0.132 Uiso 1 1 calc R
H38C H 0.5361 0.5714 0.7982 0.132 Uiso 1 1 calc R
C41 C 0.1824(12) 0.3798(12) 0.6933(7) 0.091(5) Uani 1 1 d .
H41A H 0.1892 0.4331 0.7194 0.137 Uiso 1 1 calc R
H41B H 0.1151 0.3913 0.6785 0.137 Uiso 1 1 calc R
H41C H 0.2370 0.3826 0.6549 0.137 Uiso 1 1 calc R
C37 C 0.9397(12) 0.1993(13) 0.8061(9) 0.101(5) Uani 1 1 d .
H37A H 0.9588 0.2099 0.7580 0.151 Uiso 1 1 calc R
H37B H 0.9596 0.1279 0.8237 0.151 Uiso 1 1 calc R
H37C H 0.9754 0.2456 0.8250 0.151 Uiso 1 1 calc R
C39 C 0.7708(16) 0.1836(15) 0.5592(9) 0.121(7) Uani 1 1 d .
H39A H 0.8245 0.2234 0.5312 0.182 Uiso 1 1 calc R
H39B H 0.7262 0.1630 0.5315 0.182 Uiso 1 1 calc R
H39C H 0.8030 0.1221 0.5835 0.182 Uiso 1 1 calc R
C42 C 0.059(2) 0.944(2) 0.6518(13) 0.165(10) Uani 1 1 d .
H42A H 0.1328 0.9329 0.6361 0.248 Uiso 1 1 calc R
H42B H 0.0202 0.9351 0.6172 0.248 Uiso 1 1 calc R
H42C H 0.0396 0.8943 0.6913 0.248 Uiso 1 1 calc R
C43 C 0.9726(16) 0.2891(17) 0.6065(10) 0.125(7) Uani 1 1 d .
H43A H 0.9415 0.3543 0.6203 0.188 Uiso 1 1 calc R
H43B H 0.9911 0.2983 0.5584 0.188 Uiso 1 1 calc R
H43C H 1.0346 0.2670 0.6267 0.188 Uiso 1 1 calc R

loop_
_atom_site_aniso_label
_atom_site_aniso_U_11
_atom_site_aniso_U_22
_atom_site_aniso_U_33
_atom_site_aniso_U_23
_atom_site_aniso_U_13
_atom_site_aniso_U_12
Dy1 0.0348(3) 0.0360(3) 0.0191(2) 0.00294(17) -0.00989(17) -0.01403(19)
Dy2 0.0493(3) 0.0537(3) 0.0214(2) 0.0058(2) -0.0123(2) -0.0243(2)
Mn4 0.0368(8) 0.0304(8) 0.0195(7) 0.0021(5) -0.0104(5) -0.0133(6)
Mn1 0.0314(7) 0.0358(8) 0.0199(7) 0.0020(6) -0.0076(5) -0.0117(6)
Mn2 0.0371(8) 0.0539(10) 0.0241(7) 0.0013(7) -0.0118(6) -0.0174(7)
Mn3 0.0431(8) 0.0405(9) 0.0232(7) 0.0029(6) -0.0127(6) -0.0191(7)
Cl1 0.099(2) 0.081(2) 0.0301(14) -0.0017(14) -0.0214(15) -0.0177(19)
Cl2 0.078(2) 0.093(3) 0.0548(19) 0.0184(17) -0.0029(16) -0.049(2)
Cl3 0.099(2) 0.100(3) 0.0457(17) -0.0173(16) -0.0248(16) -0.054(2)
Cl4 0.0560(18) 0.087(2) 0.079(2) -0.0247(18) -0.0069(16) -0.0390(17)
N4 0.043(5) 0.037(5) 0.024(4) 0.000(3) -0.012(3) -0.014(4)
N1 0.038(5) 0.046(5) 0.030(4) 0.000(4) -0.011(3) -0.010(4)
N2 0.049(5) 0.052(6) 0.028(4) -0.001(4) -0.015(4) -0.014(4)
N3 0.049(5) 0.052(6) 0.031(4) -0.003(4) -0.015(4) -0.021(4)
O10 0.045(4) 0.038(4) 0.023(3) -0.001(3) -0.012(3) -0.018(3)
O11 0.052(4) 0.046(4) 0.031(4) 0.002(3) -0.015(3) -0.022(3)
O12 0.045(4) 0.042(4) 0.028(3) 0.000(3) -0.014(3) -0.017(3)
O1 0.037(4) 0.048(4) 0.035(4) -0.003(3) -0.007(3) -0.016(3)
O2 0.044(4) 0.053(5) 0.031(4) 0.000(3) -0.011(3) -0.015(3)
O3 0.041(4) 0.045(4) 0.028(3) 0.001(3) -0.014(3) -0.013(3)
O4 0.050(4) 0.062(5) 0.035(4) -0.002(3) -0.015(3) -0.020(4)
O5 0.061(5) 0.065(5) 0.032(4) -0.002(3) -0.012(3) -0.026(4)
O6 0.050(4) 0.053(4) 0.029(4) -0.002(3) -0.014(3) -0.017(3)
O8 0.061(5) 0.063(5) 0.035(4) 0.004(3) -0.013(3) -0.029(4)
O7 0.059(5) 0.058(5) 0.037(4) 0.000(4) -0.012(3) -0.023(4)
O9 0.052(4) 0.053(5) 0.034(4) 0.000(3) -0.013(3) -0.019(4)
O13 0.062(5) 0.065(6) 0.063(5) -0.009(4) -0.011(4) -0.011(4)
O14 0.070(5) 0.061(6) 0.048(5) 0.003(4) -0.008(4) -0.001(4)
O15 0.068(5) 0.071(6) 0.053(5) 0.002(4) -0.014(4) -0.015(5)
O16 0.050(4) 0.054(5) 0.042(4) -0.004(4) -0.014(3) -0.012(4)
O17 0.057(5) 0.061(5) 0.045(4) -0.001(4) -0.012(4) -0.002(4)
O18 0.063(5) 0.055(5) 0.040(4) 0.000(4) -0.006(4) 0.002(4)
O19 0.057(5) 0.058(5) 0.051(5) -0.008(4) -0.014(4) -0.012(4)
O20 0.051(5) 0.054(5) 0.047(4) -0.014(4) -0.015(3) -0.007(4)
O21 0.075(6) 0.066(6) 0.045(5) -0.001(4) -0.012(4) -0.010(4)
O22 0.072(5) 0.077(6) 0.040(5) 0.000(4) -0.013(4) -0.004(5)
O23 0.048(4) 0.042(4) 0.041(4) -0.009(3) -0.009(3) -0.008(3)
O24 0.046(4) 0.045(4) 0.039(4) -0.005(3) -0.009(3) -0.004(3)
O25 0.086(7) 0.097(8) 0.084(7) 0.010(6) -0.019(5) -0.012(6)
O26 0.121(11) 0.151(14) 0.156(13) -0.030(11) -0.034(9) -0.037(10)
O27 0.082(6) 0.079(7) 0.061(6) -0.005(5) -0.011(5) 0.013(5)
O28 0.035(3) 0.037(4) 0.024(3) 0.001(3) -0.009(3) -0.007(3)
O29 0.065(5) 0.085(6) 0.040(4) 0.007(4) -0.012(4) -0.020(5)
O30 0.149(13) 0.144(14) 0.160(14) -0.010(11) -0.020(10) -0.009(11)
O31 0.036(3) 0.038(4) 0.025(3) -0.004(3) -0.011(3) -0.012(3)
C15 0.054(7) 0.056(7) 0.038(6) 0.002(5) -0.014(5) -0.023(6)
C16 0.057(7) 0.060(8) 0.043(6) 0.003(5) -0.016(5) -0.024(6)
C17 0.053(7) 0.057(7) 0.043(6) -0.003(5) -0.008(5) -0.025(6)
C18 0.055(7) 0.058(7) 0.043(6) 0.004(5) -0.009(5) -0.019(6)
C19 0.053(6) 0.056(7) 0.037(6) 0.003(5) -0.010(5) -0.024(6)
C20 0.051(6) 0.053(7) 0.031(5) 0.000(5) -0.010(5) -0.021(5)
C21 0.055(7) 0.054(7) 0.035(6) 0.001(5) -0.011(5) -0.019(5)
C13 0.050(6) 0.053(7) 0.031(5) -0.002(5) -0.013(5) -0.013(5)
C12 0.053(6) 0.055(7) 0.032(6) -0.004(5) -0.014(5) -0.015(5)
C11 0.059(7) 0.058(7) 0.033(6) -0.001(5) -0.015(5) -0.010(6)
C10 0.057(7) 0.066(8) 0.039(6) -0.006(5) -0.021(5) -0.013(6)
C9 0.055(7) 0.064(8) 0.039(6) -0.003(5) -0.017(5) -0.016(6)
C8 0.050(6) 0.058(7) 0.034(6) -0.004(5) -0.017(5) -0.014(5)
C14 0.053(6) 0.054(7) 0.031(5) -0.003(5) -0.011(5) -0.014(5)
C1 0.038(5) 0.042(6) 0.035(5) -0.002(4) -0.008(4) -0.008(5)
C2 0.040(6) 0.048(7) 0.040(6) -0.003(5) -0.003(4) -0.010(5)
C3 0.039(6) 0.051(7) 0.046(6) -0.004(5) -0.002(5) -0.013(5)
C5 0.040(6) 0.048(6) 0.038(6) -0.008(5) -0.009(4) -0.011(5)
C4 0.036(5) 0.047(6) 0.043(6) -0.006(5) -0.005(4) -0.010(5)
C6 0.034(5) 0.043(6) 0.035(5) -0.002(4) -0.009(4) -0.009(4)
C7 0.038(5) 0.046(6) 0.031(5) -0.004(4) -0.011(4) -0.008(5)
C25 0.049(6) 0.043(6) 0.032(5) -0.006(4) -0.013(4) -0.012(5)
C24 0.050(6) 0.046(6) 0.025(5) -0.005(4) -0.011(4) -0.009(5)
C23 0.045(6) 0.039(6) 0.025(5) -0.002(4) -0.007(4) -0.009(5)
C22 0.042(5) 0.039(6) 0.026(5) -0.001(4) -0.011(4) -0.007(4)
C27 0.041(5) 0.034(5) 0.024(5) -0.003(4) -0.013(4) -0.009(4)
C26 0.044(5) 0.040(6) 0.025(5) -0.005(4) -0.010(4) -0.013(4)
C28 0.044(6) 0.038(6) 0.029(5) -0.001(4) -0.011(4) -0.014(5)
C29 0.074(9) 0.090(11) 0.052(8) 0.003(7) -0.007(7) -0.010(8)
C30 0.051(6) 0.056(7) 0.035(6) -0.001(5) -0.004(5) -0.005(5)
C31 0.075(9) 0.085(11) 0.086(10) -0.031(8) -0.011(8) 0.010(8)
C32 0.055(7) 0.057(8) 0.048(7) -0.007(6) -0.015(5) -0.011(6)
C33 0.085(10) 0.073(10) 0.067(9) -0.015(7) -0.010(7) 0.000(8)
C34 0.063(8) 0.062(8) 0.039(7) -0.001(6) -0.010(6) -0.014(6)
C35 0.075(9) 0.063(9) 0.085(10) -0.016(7) -0.012(7) 0.001(7)
C36 0.051(7) 0.045(7) 0.039(6) -0.003(5) -0.006(5) -0.004(5)
C40 0.093(11) 0.088(11) 0.059(9) -0.026(8) -0.009(8) -0.004(9)
C38 0.099(11) 0.077(11) 0.081(10) 0.004(8) -0.007(9) -0.011(9)
C41 0.098(12) 0.088(12) 0.080(11) -0.003(9) -0.006(9) -0.001(9)
C37 0.090(12) 0.107(14) 0.103(13) -0.019(10) -0.009(10) -0.005(10)
C39 0.141(17) 0.115(16) 0.100(14) -0.030(12) 0.005(12) 0.001(13)
C42 0.16(2) 0.16(3) 0.17(2) -0.02(2) -0.016(18) -0.01(2)
C43 0.124(16) 0.123(17) 0.120(16) -0.004(13) -0.011(13) -0.003(14)

loop_
_atom_type_symbol
_atom_type_description
_atom_type_scat_dispersion_real
_atom_type_scat_dispersion_imag
_atom_type_scat_source
C C 0.0033 0.0016 'International Tables Vol C Tables 4.2.6.8 and 6.1.1.4'
H H 0.0000 0.0000 'International Tables Vol C Tables 4.2.6.8 and 6.1.1.4'
N N 0.0061 0.0033 'International Tables Vol C Tables 4.2.6.8 and 6.1.1.4'
O O 0.0106 0.0060 'International Tables Vol C Tables 4.2.6.8 and 6.1.1.4'
Cl Cl 0.1484 0.1585 'International Tables Vol C Tables 4.2.6.8 and 6.1.1.4'
Mn Mn 0.3368 0.7283 'International Tables Vol C Tables 4.2.6.8 and 6.1.1.4'
Dy Dy -0.1892 4.4098 'International Tables Vol C Tables 4.2.6.8 and 6.1.1.4'

loop_
_geom_angle_atom_site_label_1
_geom_angle_atom_site_label_2
_geom_angle_atom_site_label_3
_geom_angle
_geom_angle_site_symmetry_3
O31 Dy1 O9 144.1(2) .
O31 Dy1 O6 144.5(2) .
O9 Dy1 O6 67.4(2) .
O31 Dy1 O18 90.0(2) .
O9 Dy1 O18 78.1(3) .
O6 Dy1 O18 81.1(2) .
O31 Dy1 O19 102.3(2) .
O9 Dy1 O19 75.8(3) .
O6 Dy1 O19 102.5(2) .
O18 Dy1 O19 149.7(3) .
O31 Dy1 O12 73.2(2) .
O9 Dy1 O12 71.7(2) .
O6 Dy1 O12 138.1(2) .
O18 Dy1 O12 82.2(2) .
O19 Dy1 O12 75.3(2) .
O31 Dy1 O20 94.4(2) .
O9 Dy1 O20 110.7(2) .
O6 Dy1 O20 81.0(2) .
O18 Dy1 O20 154.9(3) .
O19 Dy1 O20 52.6(3) .
O12 Dy1 O20 122.8(2) .
O31 Dy1 O3 74.1(2) .
O9 Dy1 O3 136.3(2) .
O6 Dy1 O3 70.8(2) .
O18 Dy1 O3 83.5(3) .
O19 Dy1 O3 126.4(3) .
O12 Dy1 O3 144.1(2) .
O20 Dy1 O3 74.0(2) .
O8 Dy2 O5 149.2(3) .
O8 Dy2 O6 136.0(2) .
O5 Dy2 O6 67.8(2) .
O8 Dy2 O9 67.9(2) .
O5 Dy2 O9 132.6(2) .
O6 Dy2 O9 68.3(2) .
O8 Dy2 O29 76.6(3) .
O5 Dy2 O29 76.3(3) .
O6 Dy2 O29 143.8(3) .
O9 Dy2 O29 142.2(3) .
O8 Dy2 O15 82.8(3) .
O5 Dy2 O15 78.9(3) .
O6 Dy2 O15 87.4(3) .
O9 Dy2 O15 82.2(3) .
O29 Dy2 O15 81.0(3) .
O8 Dy2 O22 108.9(3) .
O5 Dy2 O22 77.6(3) .
O6 Dy2 O22 101.0(3) .
O9 Dy2 O22 128.0(3) .
O29 Dy2 O22 75.0(3) .
O15 Dy2 O22 149.7(3) .
O8 Dy2 O21 91.8(3) .
O5 Dy2 O21 114.1(3) .
O6 Dy2 O21 81.4(3) .
O9 Dy2 O21 75.6(2) .
O29 Dy2 O21 118.9(3) .
O15 Dy2 O21 157.6(3) .
O22 Dy2 O21 52.4(3) .
O31 Mn4 O10 170.3(3) .
O31 Mn4 N4 93.3(3) .
O10 Mn4 N4 90.4(3) .
O31 Mn4 O28 83.2(2) .
O10 Mn4 O28 92.9(2) .
N4 Mn4 O28 176.3(3) .
O31 Mn4 O23 94.2(3) .
O10 Mn4 O23 94.7(3) .
N4 Mn4 O23 91.3(3) .
O28 Mn4 O23 90.3(3) .
O31 Mn4 O28 91.4(2) 2_657
O10 Mn4 O28 79.1(2) 2_657
N4 Mn4 O28 100.7(3) 2_657
O28 Mn4 O28 78.2(2) 2_657
O23 Mn4 O28 166.5(2) 2_657
O31 Mn1 O1 174.9(3) .
O31 Mn1 N1 93.6(3) .
O1 Mn1 N1 90.4(3) .
O31 Mn1 O28 84.1(2) .
O1 Mn1 O28 91.5(3) .
N1 Mn1 O28 170.8(3) .
O31 Mn1 O24 89.2(3) .
O1 Mn1 O24 93.5(3) .
N1 Mn1 O24 96.4(3) .
O28 Mn1 O24 92.5(3) .
O4 Mn2 O2 91.2(3) .
O4 Mn2 N2 93.7(3) .
O2 Mn2 N2 174.4(3) .
O4 Mn2 O3 172.9(3) .
O2 Mn2 O3 81.7(3) .
N2 Mn2 O3 93.4(3) .
O4 Mn2 O17 92.0(3) .
O2 Mn2 O17 88.1(3) .
N2 Mn2 O17 94.4(3) .
O3 Mn2 O17 88.2(3) .
O4 Mn2 O16 91.4(3) .
O2 Mn2 O16 89.1(3) .
N2 Mn2 O16 88.0(3) .
O3 Mn2 O16 88.0(3) .
O17 Mn2 O16 175.6(3) .
O7 Mn3 O11 89.7(3) .
O7 Mn3 O12 172.4(3) .
O11 Mn3 O12 82.7(3) .
O7 Mn3 N3 93.6(3) .
O11 Mn3 N3 175.5(3) .
O12 Mn3 N3 94.0(3) .
O7 Mn3 O13 96.8(3) .
O11 Mn3 O13 92.1(3) .
O12 Mn3 O13 83.9(3) .
N3 Mn3 O13 90.4(3) .
O7 Mn3 O14 95.4(3) .
O11 Mn3 O14 87.5(3) .
O12 Mn3 O14 84.0(3) .
N3 Mn3 O14 89.2(3) .
O13 Mn3 O14 167.8(3) .
C28 N4 O12 113.4(7) .
C28 N4 Mn4 128.4(6) .
O12 N4 Mn4 117.9(5) .
C7 N1 O3 112.6(7) .
C7 N1 Mn1 128.7(7) .
O3 N1 Mn1 118.7(6) .
C14 N2 O6 114.4(8) .
C14 N2 Mn2 127.8(7) .
O6 N2 Mn2 117.7(5) .
C21 N3 O9 114.8(8) .
C21 N3 Mn3 127.4(7) .
O9 N3 Mn3 117.7(6) .
C22 O10 Mn4 127.5(5) .
C28 O11 Mn3 112.6(6) .
N4 O12 Mn3 111.0(5) .
N4 O12 Dy1 124.7(5) .
Mn3 O12 Dy1 124.2(3) .
C1 O1 Mn1 131.4(6) .
C7 O2 Mn2 113.4(6) .
N1 O3 Mn2 111.9(5) .
N1 O3 Dy1 123.4(5) .
Mn2 O3 Dy1 123.8(3) .
C8 O4 Mn2 127.5(6) .
C14 O5 Dy2 118.6(6) .
N2 O6 Dy2 116.3(5) .
N2 O6 Dy1 130.8(5) .
Dy2 O6 Dy1 112.3(3) .
C21 O8 Dy2 120.9(6) .
C15 O7 Mn3 129.9(7) .
N3 O9 Dy2 116.3(5) .
N3 O9 Dy1 131.9(5) .
Dy2 O9 Dy1 111.8(3) .
C37 O13 Mn3 135.3(10) .
C37 O13 H13 109.5 .
Mn3 O13 H13 102.5 .
C38 O14 Mn3 124.6(8) .
C38 O14 H14A 109.5 .
Mn3 O14 H14A 102.9 .
C39 O15 Dy2 149.6(10) .
C39 O15 H15 109.5 .
Dy2 O15 H15 83.8 .
C40 O16 Mn2 121.7(8) .
C40 O16 H16A 109.5 .
Mn2 O16 H16A 99.2 .
C41 O17 Mn2 127.2(8) .
C41 O17 H17A 109.5 .
Mn2 O17 H17A 110.2 .
Dy1 O18 H18C 103.5 .
Dy1 O18 H18D 112.5 .
H18C O18 H18D 108.5 .
C32 O19 Dy1 93.9(7) .
C32 O20 Dy1 91.8(7) .
C34 O21 Dy2 92.4(8) .
C34 O22 Dy2 94.8(7) .
C36 O23 Mn4 123.4(7) .
C36 O24 Mn1 125.4(7) .
H25C O25 H25D 107.4 .
C42 O26 H26A 109.5 .
H27C O27 H27D 108.3 .
C30 O28 Mn1 119.9(5) .
C30 O28 Mn4 120.1(6) .
Mn1 O28 Mn4 90.7(2) .
C30 O28 Mn4 114.5(5) 2_657
Mn1 O28 Mn4 106.1(3) 2_657
Mn4 O28 Mn4 101.8(2) 2_657
C29 O29 Dy2 133.8(7) .
C29 O29 H29 109.5 .
Dy2 O29 H29 113.3 .
C43 O30 H30 109.5 .
Mn4 O31 Mn1 98.5(3) .
Mn4 O31 Dy1 130.7(3) .
Mn1 O31 Dy1 129.3(3) .
O7 C15 C20 123.4(10) .
O7 C15 C16 118.9(9) .
C20 C15 C16 117.8(9) .
C17 C16 C15 122.2(10) .
C17 C16 H16 118.9 .
C15 C16 H16 118.9 .
C16 C17 C18 119.7(11) .
C16 C17 H17 120.1 .
C18 C17 H17 120.1 .
C19 C18 C17 120.6(10) .
C19 C18 Cl2 119.4(9) .
C17 C18 Cl2 120.0(9) .
C18 C19 C20 120.7(10) .
C18 C19 H19 119.6 .
C20 C19 H19 119.6 .
C19 C20 C15 119.0(10) .
C19 C20 C21 116.9(9) .
C15 C20 C21 124.1(9) .
O8 C21 N3 119.5(10) .
O8 C21 C20 119.0(9) .
N3 C21 C20 121.5(9) .
C12 C13 C8 120.0(10) .
C12 C13 C14 116.8(9) .
C8 C13 C14 123.3(9) .
C13 C12 C11 120.7(10) .
C13 C12 H12 119.6 .
C11 C12 H12 119.6 .
C12 C11 C10 121.3(9) .
C12 C11 Cl1 119.7(9) .
C10 C11 Cl1 119.0(8) .
C11 C10 C9 118.8(10) .
C11 C10 H10 120.6 .
C9 C10 H10 120.6 .
C10 C9 C8 119.9(10) .
C10 C9 H9 120.1 .
C8 C9 H9 120.1 .
O4 C8 C13 125.2(9) .
O4 C8 C9 115.6(9) .
C13 C8 C9 119.2(9) .
O5 C14 N2 120.0(9) .
O5 C14 C13 117.8(8) .
N2 C14 C13 122.2(9) .
O1 C1 C6 122.1(9) .
O1 C1 C2 116.9(8) .
C6 C1 C2 121.0(9) .
C3 C2 C1 119.3(10) .
C3 C2 H2A 120.3 .
C1 C2 H2A 120.3 .
C2 C3 C4 120.4(10) .
C2 C3 H3A 119.8 .
C4 C3 H3A 119.8 .
C4 C5 C6 120.6(9) .
C4 C5 H5 119.7 .
C6 C5 H5 119.7 .
C5 C4 C3 120.8(10) .
C5 C4 Cl4 119.2(8) .
C3 C4 Cl4 120.0(8) .
C1 C6 C5 117.8(9) .
C1 C6 C7 124.5(9) .
C5 C6 C7 117.6(8) .
O2 C7 N1 120.4(9) .
O2 C7 C6 117.6(9) .
N1 C7 C6 121.9(8) .
C26 C25 C24 120.3(9) .
C26 C25 Cl3 119.0(8) .
C24 C25 Cl3 120.7(7) .
C23 C24 C25 119.6(9) .
C23 C24 H24 120.2 .
C25 C24 H24 120.2 .
C24 C23 C22 121.5(9) .
C24 C23 H23 119.2 .
C22 C23 H23 119.2 .
O10 C22 C23 117.8(8) .
O10 C22 C27 123.0(8) .
C23 C22 C27 119.2(9) .
C22 C27 C26 119.4(8) .
C22 C27 C28 123.6(8) .
C26 C27 C28 117.0(8) .
C25 C26 C27 120.0(9) .
C25 C26 H26 120.0 .
C27 C26 H26 120.0 .
O11 C28 N4 120.0(8) .
O11 C28 C27 117.9(8) .
N4 C28 C27 122.1(8) .
O29 C29 H29A 109.5 .
O29 C29 H29B 109.5 .
H29A C29 H29B 109.5 .
O29 C29 H29C 109.5 .
H29A C29 H29C 109.5 .
H29B C29 H29C 109.5 .
O28 C30 H30A 109.5 .
O28 C30 H30B 109.5 .
H30A C30 H30B 109.5 .
O28 C30 H30C 109.5 .
H30A C30 H30C 109.5 .
H30B C30 H30C 109.5 .
C32 C31 H31A 109.5 .
C32 C31 H31B 109.5 .
H31A C31 H31B 109.5 .
C32 C31 H31C 109.5 .
H31A C31 H31C 109.5 .
H31B C31 H31C 109.5 .
O19 C32 O20 121.7(11) .
O19 C32 C31 120.1(12) .
O20 C32 C31 118.2(12) .
C34 C33 H33A 109.5 .
C34 C33 H33B 109.5 .
H33A C33 H33B 109.5 .
C34 C33 H33C 109.5 .
H33A C33 H33C 109.5 .
H33B C33 H33C 109.5 .
O21 C34 O22 120.4(11) .
O21 C34 C33 120.0(11) .
O22 C34 C33 119.6(10) .
C36 C35 H35A 109.5 .
C36 C35 H35B 109.5 .
H35A C35 H35B 109.5 .
C36 C35 H35C 109.5 .
H35A C35 H35C 109.5 .
H35B C35 H35C 109.5 .
O24 C36 O23 125.4(10) .
O24 C36 C35 118.4(10) .
O23 C36 C35 116.2(11) .
O16 C40 H40A 109.5 .
O16 C40 H40B 109.5 .
H40A C40 H40B 109.5 .
O16 C40 H40C 109.5 .
H40A C40 H40C 109.5 .
H40B C40 H40C 109.5 .
O14 C38 H38A 109.5 .
O14 C38 H38B 109.5 .
H38A C38 H38B 109.5 .
O14 C38 H38C 109.5 .
H38A C38 H38C 109.5 .
H38B C38 H38C 109.5 .
O17 C41 H41A 109.5 .
O17 C41 H41B 109.5 .
H41A C41 H41B 109.5 .
O17 C41 H41C 109.5 .
H41A C41 H41C 109.5 .
H41B C41 H41C 109.5 .
O13 C37 H37A 109.5 .
O13 C37 H37B 109.5 .
H37A C37 H37B 109.5 .
O13 C37 H37C 109.5 .
H37A C37 H37C 109.5 .
H37B C37 H37C 109.5 .
O15 C39 H39A 109.5 .
O15 C39 H39B 109.5 .
H39A C39 H39B 109.5 .
O15 C39 H39C 109.5 .
H39A C39 H39C 109.5 .
H39B C39 H39C 109.5 .
O26 C42 H42A 109.5 .
O26 C42 H42B 109.5 .
H42A C42 H42B 109.5 .
O26 C42 H42C 109.5 .
H42A C42 H42C 109.5 .
H42B C42 H42C 109.5 .
O30 C43 H43A 109.5 .
O30 C43 H43B 109.5 .
H43A C43 H43B 109.5 .
O30 C43 H43C 109.5 .
H43A C43 H43C 109.5 .
H43B C43 H43C 109.5 .

loop_
_geom_bond_atom_site_label_1
_geom_bond_atom_site_label_2
_geom_bond_distance
_geom_bond_site_symmetry_2
Dy1 O31 2.260(6) .
Dy1 O9 2.344(7) .
Dy1 O6 2.353(6) .
Dy1 O18 2.425(7) .
Dy1 O19 2.439(8) .
Dy1 O12 2.443(6) .
Dy1 O20 2.443(7) .
Dy1 O3 2.450(6) .
Dy2 O8 2.253(7) .
Dy2 O5 2.280(7) .
Dy2 O6 2.310(7) .
Dy2 O9 2.332(6) .
Dy2 O29 2.353(7) .
Dy2 O15 2.375(9) .
Dy2 O22 2.436(8) .
Dy2 O21 2.504(8) .
Mn4 O31 1.860(6) .
Mn4 O10 1.893(6) .
Mn4 N4 1.970(8) .
Mn4 O28 2.001(6) .
Mn4 O23 2.182(7) .
Mn4 O28 2.386(6) 2_657
Mn1 O31 1.864(6) .
Mn1 O1 1.872(6) .
Mn1 N1 1.965(7) .
Mn1 O28 1.965(6) .
Mn1 O24 2.208(7) .
Mn2 O4 1.874(7) .
Mn2 O2 1.917(7) .
Mn2 N2 1.923(8) .
Mn2 O3 1.942(6) .
Mn2 O17 2.246(8) .
Mn2 O16 2.324(7) .
Mn3 O7 1.839(7) .
Mn3 O11 1.917(6) .
Mn3 O12 1.924(6) .
Mn3 N3 1.936(8) .
Mn3 O13 2.257(8) .
Mn3 O14 2.339(8) .
Cl1 C11 1.761(10) .
Cl2 C18 1.756(10) .
Cl3 C25 1.738(10) .
Cl4 C4 1.741(11) .
N4 C28 1.310(12) .
N4 O12 1.424(9) .
N1 C7 1.321(12) .
N1 O3 1.409(10) .
N2 C14 1.336(12) .
N2 O6 1.396(10) .
N3 C21 1.336(12) .
N3 O9 1.394(10) .
O10 C22 1.348(11) .
O11 C28 1.304(11) .
O1 C1 1.348(12) .
O2 C7 1.292(11) .
O4 C8 1.363(11) .
O5 C14 1.284(12) .
O8 C21 1.290(12) .
O7 C15 1.340(12) .
O13 C37 1.317(15) .
O13 H13 0.8200 .
O14 C38 1.301(14) .
O14 H14A 0.8200 .
O15 C39 1.372(17) .
O15 H15 0.8200 .
O16 C40 1.233(14) .
O16 H16A 0.8200 .
O17 C41 1.376(15) .
O17 H17A 0.8200 .
O18 H18C 0.8499 .
O18 H18D 0.8499 .
O19 C32 1.201(14) .
O20 C32 1.277(13) .
O21 C34 1.242(13) .
O22 C34 1.272(14) .
O23 C36 1.274(12) .
O24 C36 1.261(13) .
O25 H25C 0.8501 .
O25 H25D 0.8501 .
O26 C42 1.36(2) .
O26 H26A 0.8200 .
O27 H27C 0.8500 .
O27 H27D 0.8499 .
O28 C30 1.431(11) .
O28 Mn4 2.386(6) 2_657
O29 C29 1.428(15) .
O29 H29 0.8200 .
O30 C43 1.51(2) .
O30 H30 0.8200 .
C15 C20 1.399(14) .
C15 C16 1.410(15) .
C16 C17 1.343(14) .
C16 H16 0.9300 .
C17 C18 1.370(15) .
C17 H17 0.9300 .
C18 C19 1.370(15) .
C19 C20 1.394(13) .
C19 H19 0.9300 .
C20 C21 1.479(15) .
C13 C12 1.369(13) .
C13 C8 1.378(14) .
C13 C14 1.485(14) .
C12 C11 1.373(14) .
C12 H12 0.9300 .
C11 C10 1.378(15) .
C10 C9 1.385(14) .
C10 H10 0.9300 .
C9 C8 1.426(14) .
C9 H9 0.9300 .
C1 C6 1.384(13) .
C1 C2 1.405(13) .
C2 C3 1.375(14) .
C2 H2A 0.9300 .
C3 C4 1.399(14) .
C3 H3A 0.9300 .
C5 C4 1.342(14) .
C5 C6 1.440(14) .
C5 H5 0.9300 .
C6 C7 1.467(13) .
C25 C26 1.372(12) .
C25 C24 1.397(13) .
C24 C23 1.365(14) .
C24 H24 0.9300 .
C23 C22 1.386(12) .
C23 H23 0.9300 .
C22 C27 1.396(13) .
C27 C26 1.408(13) .
C27 C28 1.469(12) .
C26 H26 0.9300 .
C29 H29A 0.9600 .
C29 H29B 0.9600 .
C29 H29C 0.9600 .
C30 H30A 0.9600 .
C30 H30B 0.9600 .
C30 H30C 0.9600 .
C31 C32 1.500(17) .
C31 H31A 0.9600 .
C31 H31B 0.9600 .
C31 H31C 0.9600 .
C33 C34 1.472(17) .
C33 H33A 0.9600 .
C33 H33B 0.9600 .
C33 H33C 0.9600 .
C35 C36 1.492(15) .
C35 H35A 0.9600 .
C35 H35B 0.9600 .
C35 H35C 0.9600 .
C40 H40A 0.9600 .
C40 H40B 0.9600 .
C40 H40C 0.9600 .
C38 H38A 0.9600 .
C38 H38B 0.9600 .
C38 H38C 0.9600 .
C41 H41A 0.9600 .
C41 H41B 0.9600 .
C41 H41C 0.9600 .
C37 H37A 0.9600 .
C37 H37B 0.9600 .
C37 H37C 0.9600 .
C39 H39A 0.9600 .
C39 H39B 0.9600 .
C39 H39C 0.9600 .
C42 H42A 0.9600 .
C42 H42B 0.9600 .
C42 H42C 0.9600 .
C43 H43A 0.9600 .
C43 H43B 0.9600 .
C43 H43C 0.9600 .

loop_
_geom_torsion_atom_site_label_1
_geom_torsion_atom_site_label_2
_geom_torsion_atom_site_label_3
_geom_torsion_atom_site_label_4
_geom_torsion
_geom_torsion_site_symmetry_1
_geom_torsion_site_symmetry_4
O31 Mn4 N4 C28 174.9(8) . .
O10 Mn4 N4 C28 -14.1(9) . .
O28 Mn4 N4 C28 -165(4) . .
O23 Mn4 N4 C28 80.6(9) . .
O28 Mn4 N4 C28 -93.0(9) 2_657 .
O31 Mn4 N4 O12 1.8(6) . .
O10 Mn4 N4 O12 172.8(6) . .
O28 Mn4 N4 O12 22(5) . .
O23 Mn4 N4 O12 -92.5(6) . .
O28 Mn4 N4 O12 93.8(6) 2_657 .
O31 Mn1 N1 C7 168.6(9) . .
O1 Mn1 N1 C7 -8.2(9) . .
O28 Mn1 N1 C7 93(2) . .
O24 Mn1 N1 C7 -101.8(9) . .
O31 Mn1 N1 O3 -9.5(7) . .
O1 Mn1 N1 O3 173.6(6) . .
O28 Mn1 N1 O3 -85(2) . .
O24 Mn1 N1 O3 80.0(6) . .
O4 Mn2 N2 C14 -5.1(10) . .
O2 Mn2 N2 C14 146(3) . .
O3 Mn2 N2 C14 174.1(9) . .
O17 Mn2 N2 C14 -97.4(9) . .
O16 Mn2 N2 C14 86.2(9) . .
O4 Mn2 N2 O6 174.4(7) . .
O2 Mn2 N2 O6 -35(4) . .
O3 Mn2 N2 O6 -6.4(7) . .
O17 Mn2 N2 O6 82.1(7) . .
O16 Mn2 N2 O6 -94.3(7) . .
O7 Mn3 N3 C21 1.6(10) . .
O11 Mn3 N3 C21 140(4) . .
O12 Mn3 N3 C21 -179.1(9) . .
O13 Mn3 N3 C21 -95.2(10) . .
O14 Mn3 N3 C21 97.0(10) . .
O7 Mn3 N3 O9 -176.9(7) . .
O11 Mn3 N3 O9 -38(5) . .
O12 Mn3 N3 O9 2.4(7) . .
O13 Mn3 N3 O9 86.3(7) . .
O14 Mn3 N3 O9 -81.5(7) . .
O31 Mn4 O10 C22 137.6(15) . .
N4 Mn4 O10 C22 25.2(8) . .
O28 Mn4 O10 C22 -156.6(7) . .
O23 Mn4 O10 C22 -66.1(7) . .
O28 Mn4 O10 C22 126.1(7) 2_657 .
O7 Mn3 O11 C28 176.4(7) . .
O12 Mn3 O11 C28 -3.2(7) . .
N3 Mn3 O11 C28 38(5) . .
O13 Mn3 O11 C28 -86.8(7) . .
O14 Mn3 O11 C28 81.1(7) . .
C28 N4 O12 Mn3 2.5(9) . .
Mn4 N4 O12 Mn3 176.6(4) . .
C28 N4 O12 Dy1 -177.2(6) . .
Mn4 N4 O12 Dy1 -3.1(8) . .
O7 Mn3 O12 N4 -3(3) . .
O11 Mn3 O12 N4 0.4(5) . .
N3 Mn3 O12 N4 -176.7(6) . .
O13 Mn3 O12 N4 93.3(5) . .
O14 Mn3 O12 N4 -87.9(5) . .
O7 Mn3 O12 Dy1 177(2) . .
O11 Mn3 O12 Dy1 -179.9(4) . .
N3 Mn3 O12 Dy1 3.0(4) . .
O13 Mn3 O12 Dy1 -87.0(4) . .
O14 Mn3 O12 Dy1 91.8(4) . .
O31 Dy1 O12 N4 2.4(6) . .
O9 Dy1 O12 N4 174.7(6) . .
O6 Dy1 O12 N4 162.0(5) . .
O18 Dy1 O12 N4 94.7(6) . .
O19 Dy1 O12 N4 -105.7(6) . .
O20 Dy1 O12 N4 -81.9(6) . .
O3 Dy1 O12 N4 27.5(8) . .
O31 Dy1 O12 Mn3 -177.3(4) . .
O9 Dy1 O12 Mn3 -4.9(4) . .
O6 Dy1 O12 Mn3 -17.7(6) . .
O18 Dy1 O12 Mn3 -85.0(4) . .
O19 Dy1 O12 Mn3 74.6(4) . .
O20 Dy1 O12 Mn3 98.4(4) . .
O3 Dy1 O12 Mn3 -152.2(3) . .
O31 Mn1 O1 C1 -130(3) . .
N1 Mn1 O1 C1 12.0(8) . .
O28 Mn1 O1 C1 -158.9(8) . .
O24 Mn1 O1 C1 108.5(8) . .
O4 Mn2 O2 C7 178.4(7) . .
N2 Mn2 O2 C7 27(4) . .
O3 Mn2 O2 C7 -1.1(7) . .
O17 Mn2 O2 C7 -89.6(7) . .
O16 Mn2 O2 C7 87.0(7) . .
C7 N1 O3 Mn2 0.9(10) . .
Mn1 N1 O3 Mn2 179.4(4) . .
C7 N1 O3 Dy1 -168.6(6) . .
Mn1 N1 O3 Dy1 9.8(9) . .
O4 Mn2 O3 N1 -4(3) . .
O2 Mn2 O3 N1 0.1(5) . .
N2 Mn2 O3 N1 -177.2(6) . .
O17 Mn2 O3 N1 88.4(6) . .
O16 Mn2 O3 N1 -89.3(6) . .
O4 Mn2 O3 Dy1 166(2) . .
O2 Mn2 O3 Dy1 169.6(4) . .
N2 Mn2 O3 Dy1 -7.7(4) . .
O17 Mn2 O3 Dy1 -102.1(4) . .
O16 Mn2 O3 Dy1 80.1(4) . .
O31 Dy1 O3 N1 -4.2(6) . .
O9 Dy1 O3 N1 -161.3(6) . .
O6 Dy1 O3 N1 -178.9(7) . .
O18 Dy1 O3 N1 -96.1(6) . .
O19 Dy1 O3 N1 89.5(7) . .
O12 Dy1 O3 N1 -29.2(8) . .
O20 Dy1 O3 N1 95.2(6) . .
O31 Dy1 O3 Mn2 -172.5(4) . .
O9 Dy1 O3 Mn2 30.5(6) . .
O6 Dy1 O3 Mn2 12.8(4) . .
O18 Dy1 O3 Mn2 95.6(4) . .
O19 Dy1 O3 Mn2 -78.7(4) . .
O12 Dy1 O3 Mn2 162.5(3) . .
O20 Dy1 O3 Mn2 -73.0(4) . .
O2 Mn2 O4 C8 -171.9(9) . .
N2 Mn2 O4 C8 5.3(9) . .
O3 Mn2 O4 C8 -168(2) . .
O17 Mn2 O4 C8 99.9(9) . .
O16 Mn2 O4 C8 -82.8(9) . .
O8 Dy2 O5 C14 161.3(7) . .
O6 Dy2 O5 C14 15.0(7) . .
O9 Dy2 O5 C14 38.4(9) . .
O29 Dy2 O5 C14 -169.9(8) . .
O15 Dy2 O5 C14 106.8(8) . .
O22 Dy2 O5 C14 -92.5(8) . .
O21 Dy2 O5 C14 -54.0(8) . .
C14 N2 O6 Dy2 10.9(10) . .
Mn2 N2 O6 Dy2 -168.7(4) . .
C14 N2 O6 Dy1 -158.9(7) . .
Mn2 N2 O6 Dy1 21.5(10) . .
O8 Dy2 O6 N2 -168.9(5) . .
O5 Dy2 O6 N2 -13.1(6) . .
O9 Dy2 O6 N2 -174.7(7) . .
O29 Dy2 O6 N2 -21.0(8) . .
O15 Dy2 O6 N2 -92.1(6) . .
O22 Dy2 O6 N2 58.6(6) . .
O21 Dy2 O6 N2 107.4(6) . .
O8 Dy2 O6 Dy1 2.7(5) . .
O5 Dy2 O6 Dy1 158.6(4) . .
O9 Dy2 O6 Dy1 -3.1(3) . .
O29 Dy2 O6 Dy1 150.6(4) . .
O15 Dy2 O6 Dy1 79.6(3) . .
O22 Dy2 O6 Dy1 -129.8(3) . .
O21 Dy2 O6 Dy1 -81.0(3) . .
O31 Dy1 O6 N2 -28.7(9) . .
O9 Dy1 O6 N2 173.2(8) . .
O18 Dy1 O6 N2 -106.1(7) . .
O19 Dy1 O6 N2 104.6(7) . .
O12 Dy1 O6 N2 -173.7(6) . .
O20 Dy1 O6 N2 56.2(7) . .
O3 Dy1 O6 N2 -19.9(7) . .
O31 Dy1 O6 Dy2 161.2(3) . .
O9 Dy1 O6 Dy2 3.1(3) . .
O18 Dy1 O6 Dy2 83.8(3) . .
O19 Dy1 O6 Dy2 -65.5(3) . .
O12 Dy1 O6 Dy2 16.2(5) . .
O20 Dy1 O6 Dy2 -113.9(3) . .
O3 Dy1 O6 Dy2 170.0(4) . .
O5 Dy2 O8 C21 -145.2(8) . .
O6 Dy2 O8 C21 -12.9(10) . .
O9 Dy2 O8 C21 -7.1(8) . .
O29 Dy2 O8 C21 -174.0(9) . .
O15 Dy2 O8 C21 -91.6(8) . .
O22 Dy2 O8 C21 117.2(8) . .
O21 Dy2 O8 C21 66.6(8) . .
O11 Mn3 O7 C15 179.9(10) . .
O12 Mn3 O7 C15 -177(2) . .
N3 Mn3 O7 C15 -3.1(10) . .
O13 Mn3 O7 C15 87.8(10) . .
O14 Mn3 O7 C15 -92.6(10) . .
C21 N3 O9 Dy2 -5.3(11) . .
Mn3 N3 O9 Dy2 173.4(4) . .
C21 N3 O9 Dy1 173.2(7) . .
Mn3 N3 O9 Dy1 -8.2(11) . .
O8 Dy2 O9 N3 6.2(6) . .
O5 Dy2 O9 N3 158.5(6) . .
O6 Dy2 O9 N3 -178.2(7) . .
O29 Dy2 O9 N3 27.1(9) . .
O15 Dy2 O9 N3 91.5(6) . .
O22 Dy2 O9 N3 -91.0(7) . .
O21 Dy2 O9 N3 -91.8(6) . .
O8 Dy2 O9 Dy1 -172.5(4) . .
O5 Dy2 O9 Dy1 -20.2(5) . .
O6 Dy2 O9 Dy1 3.1(3) . .
O29 Dy2 O9 Dy1 -151.6(4) . .
O15 Dy2 O9 Dy1 -87.2(3) . .
O22 Dy2 O9 Dy1 90.2(4) . .
O21 Dy2 O9 Dy1 89.4(3) . .
O31 Dy1 O9 N3 20.2(10) . .
O6 Dy1 O9 N3 178.4(9) . .
O18 Dy1 O9 N3 93.2(8) . .
O19 Dy1 O9 N3 -71.3(8) . .
O12 Dy1 O9 N3 7.6(7) . .
O20 Dy1 O9 N3 -111.3(8) . .
O3 Dy1 O9 N3 160.4(7) . .
O31 Dy1 O9 Dy2 -161.3(3) . .
O6 Dy1 O9 Dy2 -3.1(3) . .
O18 Dy1 O9 Dy2 -88.3(3) . .
O19 Dy1 O9 Dy2 107.2(3) . .
O12 Dy1 O9 Dy2 -173.9(4) . .
O20 Dy1 O9 Dy2 67.2(3) . .
O3 Dy1 O9 Dy2 -21.1(5) . .
O7 Mn3 O13 C37 2.1(13) . .
O11 Mn3 O13 C37 -87.9(13) . .
O12 Mn3 O13 C37 -170.3(13) . .
N3 Mn3 O13 C37 95.8(13) . .
O14 Mn3 O13 C37 -176.0(14) . .
O7 Mn3 O14 C38 47.9(11) . .
O11 Mn3 O14 C38 137.4(11) . .
O12 Mn3 O14 C38 -139.7(11) . .
N3 Mn3 O14 C38 -45.7(11) . .
O13 Mn3 O14 C38 -134.0(15) . .
O8 Dy2 O15 C39 -109(2) . .
O5 Dy2 O15 C39 47(2) . .
O6 Dy2 O15 C39 114(2) . .
O9 Dy2 O15 C39 -177(2) . .
O29 Dy2 O15 C39 -31(2) . .
O22 Dy2 O15 C39 7(2) . .
O21 Dy2 O15 C39 174.3(19) . .
O4 Mn2 O16 C40 24.1(10) . .
O2 Mn2 O16 C40 115.3(10) . .
N2 Mn2 O16 C40 -69.6(10) . .
O3 Mn2 O16 C40 -163.0(10) . .
O17 Mn2 O16 C40 166(3) . .
O4 Mn2 O17 C41 -63.3(11) . .
O2 Mn2 O17 C41 -154.5(11) . .
N2 Mn2 O17 C41 30.6(11) . .
O3 Mn2 O17 C41 123.8(11) . .
O16 Mn2 O17 C41 155(3) . .
O31 Dy1 O19 C32 87.2(7) . .
O9 Dy1 O19 C32 -129.7(7) . .
O6 Dy1 O19 C32 -67.2(7) . .
O18 Dy1 O19 C32 -160.9(6) . .
O12 Dy1 O19 C32 155.9(7) . .
O20 Dy1 O19 C32 1.1(7) . .
O3 Dy1 O19 C32 8.0(8) . .
O31 Dy1 O20 C32 -103.2(6) . .
O9 Dy1 O20 C32 50.7(6) . .
O6 Dy1 O20 C32 112.3(6) . .
O18 Dy1 O20 C32 157.4(6) . .
O19 Dy1 O20 C32 -1.0(6) . .
O12 Dy1 O20 C32 -30.4(7) . .
O3 Dy1 O20 C32 -175.3(6) . .
O8 Dy2 O21 C34 111.2(7) . .
O5 Dy2 O21 C34 -51.6(8) . .
O6 Dy2 O21 C34 -112.5(7) . .
O9 Dy2 O21 C34 177.8(8) . .
O29 Dy2 O21 C34 35.6(8) . .
O15 Dy2 O21 C34 -173.4(8) . .
O22 Dy2 O21 C34 -1.4(7) . .
O8 Dy2 O22 C34 -75.8(7) . .
O5 Dy2 O22 C34 135.5(7) . .
O6 Dy2 O22 C34 71.4(7) . .
O9 Dy2 O22 C34 0.4(8) . .
O29 Dy2 O22 C34 -145.6(8) . .
O15 Dy2 O22 C34 175.4(7) . .
O21 Dy2 O22 C34 1.4(7) . .
O31 Mn4 O23 C36 29.9(7) . .
O10 Mn4 O23 C36 -146.2(7) . .
N4 Mn4 O23 C36 123.3(7) . .
O28 Mn4 O23 C36 -53.3(7) . .
O28 Mn4 O23 C36 -84.5(12) 2_657 .
O31 Mn1 O24 C36 -44.4(8) . .
O1 Mn1 O24 C36 131.3(8) . .
N1 Mn1 O24 C36 -137.9(8) . .
O28 Mn1 O24 C36 39.7(8) . .
O31 Mn1 O28 C30 139.5(7) . .
O1 Mn1 O28 C30 -43.0(7) . .
N1 Mn1 O28 C30 -144.5(18) . .
O24 Mn1 O28 C30 50.6(7) . .
O31 Mn1 O28 Mn4 13.7(3) . .
O1 Mn1 O28 Mn4 -168.8(3) . .
N1 Mn1 O28 Mn4 89.7(19) . .
O24 Mn1 O28 Mn4 -75.2(3) . .
O31 Mn1 O28 Mn4 -88.8(3) . 2_657
O1 Mn1 O28 Mn4 88.7(3) . 2_657
N1 Mn1 O28 Mn4 -13(2) . 2_657
O24 Mn1 O28 Mn4 -177.7(3) . 2_657
O31 Mn4 O28 C30 -139.5(6) . .
O10 Mn4 O28 C30 49.5(6) . .
N4 Mn4 O28 C30 -160(4) . .
O23 Mn4 O28 C30 -45.2(6) . .
O28 Mn4 O28 C30 127.7(7) 2_657 .
O31 Mn4 O28 Mn1 -13.8(3) . .
O10 Mn4 O28 Mn1 175.2(3) . .
N4 Mn4 O28 Mn1 -34(4) . .
O23 Mn4 O28 Mn1 80.5(3) . .
O28 Mn4 O28 Mn1 -106.6(3) 2_657 .
O31 Mn4 O28 Mn4 92.9(3) . 2_657
O10 Mn4 O28 Mn4 -78.2(3) . 2_657
N4 Mn4 O28 Mn4 73(4) . 2_657
O23 Mn4 O28 Mn4 -172.9(2) . 2_657
O28 Mn4 O28 Mn4 0.0 2_657 2_657
O8 Dy2 O29 C29 10.0(11) . .
O5 Dy2 O29 C29 -155.3(11) . .
O6 Dy2 O29 C29 -147.7(10) . .
O9 Dy2 O29 C29 -9.9(13) . .
O15 Dy2 O29 C29 -74.6(11) . .
O22 Dy2 O29 C29 124.1(12) . .
O21 Dy2 O29 C29 94.6(11) . .
O10 Mn4 O31 Mn1 81.3(16) . .
N4 Mn4 O31 Mn1 -166.6(3) . .
O28 Mn4 O31 Mn1 14.7(3) . .
O23 Mn4 O31 Mn1 -75.1(3) . .
O28 Mn4 O31 Mn1 92.6(3) 2_657 .
O10 Mn4 O31 Dy1 -112.1(15) . .
N4 Mn4 O31 Dy1 0.1(5) . .
O28 Mn4 O31 Dy1 -178.6(4) . .
O23 Mn4 O31 Dy1 91.6(4) . .
O28 Mn4 O31 Dy1 -100.7(4) 2_657 .
O1 Mn1 O31 Mn4 -44(3) . .
N1 Mn1 O31 Mn4 174.0(3) . .
O28 Mn1 O31 Mn4 -14.9(3) . .
O24 Mn1 O31 Mn4 77.6(3) . .
O1 Mn1 O31 Dy1 149(3) . .
N1 Mn1 O31 Dy1 7.1(4) . .
O28 Mn1 O31 Dy1 178.1(4) . .
O24 Mn1 O31 Dy1 -89.3(4) . .
O9 Dy1 O31 Mn4 -13.5(7) . .
O6 Dy1 O31 Mn4 -157.5(4) . .
O18 Dy1 O31 Mn4 -82.9(4) . .
O19 Dy1 O31 Mn4 69.2(4) . .
O12 Dy1 O31 Mn4 -1.1(4) . .
O20 Dy1 O31 Mn4 121.9(4) . .
O3 Dy1 O31 Mn4 -166.1(5) . .
O9 Dy1 O31 Mn1 149.4(4) . .
O6 Dy1 O31 Mn1 5.4(7) . .
O18 Dy1 O31 Mn1 80.0(4) . .
O19 Dy1 O31 Mn1 -127.9(4) . .
O12 Dy1 O31 Mn1 161.8(5) . .
O20 Dy1 O31 Mn1 -75.2(4) . .
O3 Dy1 O31 Mn1 -3.2(4) . .
Mn3 O7 C15 C20 2.2(17) . .
Mn3 O7 C15 C16 -177.3(8) . .
O7 C15 C16 C17 -179.3(11) . .
C20 C15 C16 C17 1.2(18) . .
C15 C16 C17 C18 -2.0(19) . .
C16 C17 C18 C19 0.5(19) . .
C16 C17 C18 Cl2 -176.3(9) . .
C17 C18 C19 C20 1.6(18) . .
Cl2 C18 C19 C20 178.5(9) . .
C18 C19 C20 C15 -2.3(18) . .
C18 C19 C20 C21 178.1(10) . .
O7 C15 C20 C19 -178.6(11) . .
C16 C15 C20 C19 0.9(17) . .
O7 C15 C20 C21 1.0(19) . .
C16 C15 C20 C21 -179.5(11) . .
Dy2 O8 C21 N3 7.1(14) . .
Dy2 O8 C21 C20 -172.8(8) . .
O9 N3 C21 O8 -0.9(15) . .
Mn3 N3 C21 O8 -179.4(7) . .
O9 N3 C21 C20 179.1(9) . .
Mn3 N3 C21 C20 0.5(16) . .
C19 C20 C21 O8 -2.8(16) . .
C15 C20 C21 O8 177.6(11) . .
C19 C20 C21 N3 177.3(10) . .
C15 C20 C21 N3 -2.3(18) . .
C8 C13 C12 C11 1.7(17) . .
C14 C13 C12 C11 -177.6(10) . .
C13 C12 C11 C10 -1.0(18) . .
C13 C12 C11 Cl1 179.9(9) . .
C12 C11 C10 C9 0.0(18) . .
Cl1 C11 C10 C9 179.1(9) . .
C11 C10 C9 C8 0.4(18) . .
Mn2 O4 C8 C13 -3.1(16) . .
Mn2 O4 C8 C9 177.4(7) . .
C12 C13 C8 O4 179.3(10) . .
C14 C13 C8 O4 -1.5(18) . .
C12 C13 C8 C9 -1.3(17) . .
C14 C13 C8 C9 178.0(10) . .
C10 C9 C8 O4 179.8(10) . .
C10 C9 C8 C13 0.3(17) . .
Dy2 O5 C14 N2 -15.5(14) . .
Dy2 O5 C14 C13 164.3(7) . .
O6 N2 C14 O5 2.7(15) . .
Mn2 N2 C14 O5 -177.8(7) . .
O6 N2 C14 C13 -177.0(9) . .
Mn2 N2 C14 C13 2.5(16) . .
C12 C13 C14 O5 1.3(16) . .
C8 C13 C14 O5 -178.0(11) . .
C12 C13 C14 N2 -179.0(10) . .
C8 C13 C14 N2 1.7(18) . .
Mn1 O1 C1 C6 -10.0(14) . .
Mn1 O1 C1 C2 169.5(7) . .
O1 C1 C2 C3 -178.9(9) . .
C6 C1 C2 C3 0.7(16) . .
C1 C2 C3 C4 1.0(16) . .
C6 C5 C4 C3 0.9(16) . .
C6 C5 C4 Cl4 -178.4(8) . .
C2 C3 C4 C5 -1.8(16) . .
C2 C3 C4 Cl4 177.5(8) . .
O1 C1 C6 C5 178.0(9) . .
C2 C1 C6 C5 -1.5(15) . .
O1 C1 C6 C7 0.0(16) . .
C2 C1 C6 C7 -179.5(9) . .
C4 C5 C6 C1 0.7(15) . .
C4 C5 C6 C7 178.8(9) . .
Mn2 O2 C7 N1 2.1(12) . .
Mn2 O2 C7 C6 179.2(7) . .
O3 N1 C7 O2 -2.0(13) . .
Mn1 N1 C7 O2 179.7(7) . .
O3 N1 C7 C6 -178.9(8) . .
Mn1 N1 C7 C6 2.8(15) . .
C1 C6 C7 O2 -173.8(9) . .
C5 C6 C7 O2 8.2(14) . .
C1 C6 C7 N1 3.2(16) . .
C5 C6 C7 N1 -174.8(9) . .
C26 C25 C24 C23 -2.1(15) . .
Cl3 C25 C24 C23 -179.9(8) . .
C25 C24 C23 C22 2.2(15) . .
Mn4 O10 C22 C23 158.1(7) . .
Mn4 O10 C22 C27 -24.5(13) . .
C24 C23 C22 O10 174.5(9) . .
C24 C23 C22 C27 -2.9(15) . .
O10 C22 C27 C26 -173.9(8) . .
C23 C22 C27 C26 3.4(14) . .
O10 C22 C27 C28 4.2(15) . .
C23 C22 C27 C28 -178.5(9) . .
C24 C25 C26 C27 2.7(15) . .
Cl3 C25 C26 C27 -179.5(7) . .
C22 C27 C26 C25 -3.4(14) . .
C28 C27 C26 C25 178.4(9) . .
Mn3 O11 C28 N4 5.8(12) . .
Mn3 O11 C28 C27 -174.8(7) . .
O12 N4 C28 O11 -5.6(13) . .
Mn4 N4 C28 O11 -178.9(7) . .
O12 N4 C28 C27 175.1(8) . .
Mn4 N4 C28 C27 1.8(14) . .
C22 C27 C28 O11 -172.2(9) . .
C26 C27 C28 O11 5.9(13) . .
C22 C27 C28 N4 7.1(15) . .
C26 C27 C28 N4 -174.8(9) . .
Dy1 O19 C32 O20 -2.0(12) . .
Dy1 O19 C32 C31 178.4(10) . .
Dy1 O20 C32 O19 2.0(12) . .
Dy1 O20 C32 C31 -178.4(10) . .
Dy2 O21 C34 O22 2.5(12) . .
Dy2 O21 C34 C33 -178.2(11) . .
Dy2 O22 C34 O21 -2.6(12) . .
Dy2 O22 C34 C33 178.2(11) . .
Mn1 O24 C36 O23 -1.9(14) . .
Mn1 O24 C36 C35 176.0(7) . .
Mn4 O23 C36 O24 9.7(14) . .
Mn4 O23 C36 C35 -168.2(7) . .
